data_4065628
loop_
_publ_author_name
'Hong, Soon Hyun'
'Hyun, Sang Il'
'Jung, Il Nam'
'Han, Won-Sik'
'Kim, Min-Hye'
'Yun, Hoseop'
'Nam, Suk-Woo'
'Kang, Sang Ook'

_publ_section_title
;
 [Bu4P]+Cl&#x2212;-Catalyzed Reactions of Trichlorosilane and
 Dichloromethylsilane with Vinyltrichlorosilane: New Synthetic Method for
 1,1,4,4-Tetrachloro-2,5-bis(trichlorosilyl)-1,4-disilacyclohexane
 Compounds
;
_journal_issue 13
_journal_name_full Organometallics
_journal_page_first 3054
_journal_paper_doi 10.1021/om100039b
_journal_volume 29
_journal_year 2010
_chemical_formula_sum 'C6 H12 Cl8 Si4'
_chemical_formula_weight 480.12
_chemical_name_systematic
;
 ?
;
_space_group_IT_number 2
_symmetry_cell_setting triclinic
_symmetry_space_group_name_Hall '-P 1'
_symmetry_space_group_name_H-M 'P -1'
_atom_sites_solution_hydrogens geom
_atom_sites_solution_primary direct
_atom_sites_solution_secondary difmap
_audit_creation_method SHELXL-97
_cell_angle_alpha 84.1808(18)
_cell_angle_beta 67.1898(19)
_cell_angle_gamma 71.4251(11)
_cell_formula_units_Z 1
_cell_length_a 6.7991(3)
_cell_length_b 8.6802(4)
_cell_length_c 9.2531(5)
_cell_measurement_temperature 293(2)
_cell_volume 477.01(4)
_computing_molecular_graphics 'Ortep-3 for Windows (Farrugia, 1997)'
_computing_structure_refinement 'SHELXL-97 (Sheldrick, 1997)'
_diffrn_ambient_temperature 293(2)
_diffrn_measured_fraction_theta_full 0.980
_diffrn_measured_fraction_theta_max 0.980
_diffrn_measurement_device_type 'Rigaku R-axis Rapid S diffractometer'
_diffrn_measurement_method \w-scans
_diffrn_radiation_monochromator graphite
_diffrn_radiation_source 'fine-focus sealed tube'
_diffrn_radiation_type MoK\a
_diffrn_radiation_wavelength 0.71073
_diffrn_reflns_av_R_equivalents 0.0156
_diffrn_reflns_av_sigmaI/netI 0.0194
_diffrn_reflns_limit_h_max 7
_diffrn_reflns_limit_h_min -8
_diffrn_reflns_limit_k_max 11
_diffrn_reflns_limit_k_min -11
_diffrn_reflns_limit_l_max 12
_diffrn_reflns_limit_l_min -12
_diffrn_reflns_number 4602
_diffrn_reflns_theta_full 27.48
_diffrn_reflns_theta_max 27.48
_diffrn_reflns_theta_min 3.35
_exptl_absorpt_coefficient_mu 1.413
_exptl_absorpt_correction_type none
_exptl_crystal_density_diffrn 1.671
_exptl_crystal_density_method 'not measured'
_exptl_crystal_F_000 240
_refine_diff_density_max 0.502
_refine_diff_density_min -0.498
_refine_diff_density_rms 0.071
_refine_ls_extinction_method none
_refine_ls_goodness_of_fit_ref 1.220
_refine_ls_hydrogen_treatment mixed
_refine_ls_matrix_type full
_refine_ls_number_parameters 82
_refine_ls_number_reflns 2137
_refine_ls_number_restraints 0
_refine_ls_restrained_S_all 1.220
_refine_ls_R_factor_all 0.0291
_refine_ls_R_factor_gt 0.0272
_refine_ls_shift/su_max 0.000
_refine_ls_shift/su_mean 0.000
_refine_ls_structure_factor_coef Fsqd
_refine_ls_weighting_details 'calc w=1/[\s^2^(Fo^2^)+(0.0302P)^2^+0.4753P] where P=(Fo^2^+2Fc^2^)/3'
_refine_ls_weighting_scheme calc
_refine_ls_wR_factor_gt 0.0831
_refine_ls_wR_factor_ref 0.0838
_reflns_number_gt 1991
_reflns_number_total 2137
_reflns_threshold_expression >2sigma(I)
_cod_data_source_file om100039b_si_002.cif
_cod_data_source_block 4
_cod_depositor_comments
;
The following automatic conversions were performed:

'_symmetry_cell_setting' value 'Triclinic' changed to 'triclinic'
according to /home/saulius/struct/CIF-dictionaries/cif_core.dic
dictionary named 'cif_core.dic' version 2.4.1 from 2010-06-29.

Automatic conversion script
Id: cif_fix_values 1715 2011-07-08 13:25:40Z adriana 
;
_cod_original_sg_symbol_H-M P-1
_cod_database_code 4065628

loop_
_symmetry_equiv_pos_as_xyz
'x, y, z'
'-x, -y, -z'

loop_
_atom_site_label
_atom_site_type_symbol
_atom_site_fract_x
_atom_site_fract_y
_atom_site_fract_z
_atom_site_U_iso_or_equiv
_atom_site_adp_type
_atom_site_occupancy
_atom_site_symmetry_multiplicity
_atom_site_calc_flag
_atom_site_refinement_flags
C1 C 0.2934(3) 0.1658(3) -0.0103(3) 0.0226(4) Uani 1 1 d .
H1A H 0.2517 0.1273 -0.0857 0.027 Uiso 1 1 calc R
H1B H 0.1898 0.2731 0.0268 0.027 Uiso 1 1 calc R
C2 C 0.4642(3) -0.1800(2) 0.0950(2) 0.0193(4) Uani 1 1 d .
H2 H 0.4290 -0.2158 0.0133 0.023 Uiso 1 1 calc R
C3 C 0.1882(4) -0.3900(3) 0.3333(3) 0.0382(6) Uani 1 1 d .
H3A H 0.2014 -0.4759 0.4062 0.057 Uiso 1 1 calc R
H3B H 0.1502 -0.4229 0.2542 0.057 Uiso 1 1 calc R
H3C H 0.0731 -0.2944 0.3880 0.057 Uiso 1 1 calc R
Cl1 Cl -0.05956(9) 0.02174(8) 0.25397(8) 0.03596(17) Uani 1 1 d .
Cl2 Cl 0.32864(11) 0.12313(7) 0.32096(7) 0.03346(16) Uani 1 1 d .
Cl3 Cl 0.69761(10) -0.55282(7) 0.12310(8) 0.03375(16) Uani 1 1 d .
Cl4 Cl 0.55950(15) -0.29431(9) 0.40501(8) 0.0468(2) Uani 1 1 d .
Si1 Si 0.26351(9) 0.02718(7) 0.15794(7) 0.01990(14) Uani 1 1 d .
Si2 Si 0.45632(10) -0.34519(7) 0.24069(7) 0.02245(15) Uani 1 1 d .

loop_
_atom_site_aniso_label
_atom_site_aniso_U_11
_atom_site_aniso_U_22
_atom_site_aniso_U_33
_atom_site_aniso_U_23
_atom_site_aniso_U_13
_atom_site_aniso_U_12
C1 0.0167(9) 0.0203(10) 0.0261(11) 0.0021(8) -0.0063(8) -0.0019(8)
C2 0.0183(9) 0.0171(9) 0.0204(10) -0.0004(7) -0.0056(8) -0.0047(8)
C3 0.0278(12) 0.0296(12) 0.0430(15) 0.0122(11) -0.0005(11) -0.0097(10)
Cl1 0.0174(3) 0.0336(3) 0.0461(4) 0.0070(2) -0.0028(2) -0.0068(2)
Cl2 0.0428(3) 0.0297(3) 0.0264(3) -0.0072(2) -0.0100(2) -0.0104(3)
Cl3 0.0298(3) 0.0191(3) 0.0428(3) 0.0003(2) -0.0093(2) -0.0004(2)
Cl4 0.0753(5) 0.0387(4) 0.0404(4) 0.0079(3) -0.0383(4) -0.0174(3)
Si1 0.0164(3) 0.0175(3) 0.0202(3) -0.0002(2) -0.0021(2) -0.0035(2)
Si2 0.0233(3) 0.0183(3) 0.0221(3) 0.0028(2) -0.0063(2) -0.0051(2)

loop_
_atom_type_symbol
_atom_type_description
_atom_type_scat_dispersion_real
_atom_type_scat_dispersion_imag
_atom_type_scat_source
C C 0.0033 0.0016 'International Tables Vol C Tables 4.2.6.8 and 6.1.1.4'
H H 0.0000 0.0000 'International Tables Vol C Tables 4.2.6.8 and 6.1.1.4'
Cl Cl 0.1484 0.1585 'International Tables Vol C Tables 4.2.6.8 and 6.1.1.4'
Si Si 0.0817 0.0704 'International Tables Vol C Tables 4.2.6.8 and 6.1.1.4'

loop_
_geom_angle_atom_site_label_1
_geom_angle_atom_site_label_2
_geom_angle_atom_site_label_3
_geom_angle
_geom_angle_site_symmetry_1
C2 C1 Si1 113.76(14) 2_655
C1 C2 Si1 108.86(13) 2_655
C1 C2 Si2 111.44(14) 2_655
Si1 C2 Si2 119.15(11) .
C1 Si1 C2 110.84(9) .
C1 Si1 Cl1 108.80(7) .
C2 Si1 Cl1 111.40(7) .
C1 Si1 Cl2 107.32(8) .
C2 Si1 Cl2 109.83(7) .
Cl1 Si1 Cl2 108.54(4) .
C3 Si2 C2 115.97(11) .
C3 Si2 Cl4 111.15(11) .
C2 Si2 Cl4 108.79(7) .
C3 Si2 Cl3 108.12(9) .
C2 Si2 Cl3 106.66(7) .
Cl4 Si2 Cl3 105.54(4) .

loop_
_geom_bond_atom_site_label_1
_geom_bond_atom_site_label_2
_geom_bond_distance
_geom_bond_site_symmetry_2
C1 C2 1.566(3) 2_655
C1 Si1 1.855(2) .
C2 C1 1.566(3) 2_655
C2 Si1 1.862(2) .
C2 Si2 1.865(2) .
C3 Si2 1.839(3) .
Cl1 Si1 2.0398(8) .
Cl2 Si1 2.0427(8) .
Cl3 Si2 2.0624(8) .
Cl4 Si2 2.0394(9) .
